data_1529605
loop_
_publ_author_name
'Baturin, S.V.'
'Malinovskii, Yu.A.'
'Belov, N.V.'

_publ_section_title
;
 The crystal structure of Nastrophite Na (Sr, Ba) (P O4) (H2 O)9
;
_journal_name_full 'Doklady Akademii Nauk SSSR'
_journal_page_first 619
_journal_page_last 623
_journal_volume 261
_journal_year 1981
_chemical_formula_sum 'Ba0.2 H18 Na O13 P Sr0.77'
_chemical_name_systematic 'Na (Sr.77 Ba.20) (P O4) (H2 O)9'
_space_group_IT_number 198
_symmetry_space_group_name_Hall 'P 2ac 2ab 3'
_symmetry_space_group_name_H-M 'P 21 3'
_cell_angle_alpha 90
_cell_angle_beta 90
_cell_angle_gamma 90
_cell_formula_units_Z 4
_cell_length_a 10.559
_cell_length_b 10.559
_cell_length_c 10.559
_cell_volume 1177.249
_citation_journal_id_ASTM DANKAS
_cod_data_source_file Baturin_DANKAS_1981_1668.cif
_cod_data_source_block H18Ba0.2Na1O13P1Sr0.77
_cod_original_formula_sum 'H18 Ba0.2 Na1 O13 P1 Sr0.77'
_cod_database_code 1529605

loop_
_symmetry_equiv_pos_as_xyz
x,y,z
-x+1/2,-y,z+1/2
x+1/2,-y+1/2,-z
-x,y+1/2,-z+1/2
z,x,y
-z+1/2,-x,y+1/2
z+1/2,-x+1/2,-y
-z,x+1/2,-y+1/2
y,z,x
y+1/2,-z+1/2,-x
-y,z+1/2,-x+1/2
-y+1/2,-z,x+1/2

loop_
_atom_site_label
_atom_site_type_symbol
_atom_site_fract_x
_atom_site_fract_y
_atom_site_fract_z
_atom_site_occupancy
_atom_site_U_iso_or_equiv
O5 O-2 0.5544 0.4472 0.3595 0.44 0.0
O6 O-2 0.5573 0.378 0.4768 0.27 0.0
O7 O-2 0.5189 0.3142 0.3982 0.25 0.0
O3 O-2 0.5994 0.291 0.1499 1 0.0
O1 O-2 0.3991 0.0835 0.3464 1 0.0
H6 H+1 0.54 0.33 0.22 1 0.0
O4 O-2 0.3402 0.3402 0.3402 0.44 0.0
H3 H+1 0.34 0.09 0.28 1 0.0
Sr1 Sr+2 0.0533 0.0533 0.0533 0.77 0.0
Na1 Na+1 0.6765 0.6765 0.6765 1 0.0
H2 H+1 0.43 0.09 0.28 1 0.0
H1 H+1 0.39 0.18 0.38 1 0.0
Ba1 Ba+2 0.0533 0.0533 0.0533 0.2 0.0
H5 H+1 0.57 0.21 0.14 1 0.0
O2 O-2 0.2892 0.1332 0.0466 1 0.0
O9 O-2 0.31 0.39 0.34 0.187 0.0
O8 O-2 0.385 0.41 0.56 0.04 0.0
H4 H+1 0.33 0.23 0.06 1 0.0
P1 P+5 0.4243 0.4243 0.4243 1 0.0
